data_7107151
loop_
_publ_author_name
'Duncan Carmichael'
'Aurelie Escalle-Lewis'
'Xavier Le Goff'
'Gilles Frison'
'Eric Muller'

_publ_section_title
;
 Stepwise syntheses of tri- and tetraphosphaporphyrinogens
;
_journal_name_full Chem.Commun.
_journal_page_first 302
_journal_page_last 304
_journal_paper_doi 10.1039/c1cc15421d
_journal_volume 48
_journal_year 2012
_chemical_formula_moiety 'C48 H54 Fe2 O4 P4, 2(C16 H30 K N2 O6), 2(C2 H3 N)'
_chemical_formula_sum 'C84 H120 Fe2 K2 N6 O16 P4'
_chemical_formula_weight 1783.64
_chemical_name_systematic
;
?
;
_space_group_IT_number 2
_symmetry_cell_setting triclinic
_symmetry_space_group_name_Hall '-P 1'
_symmetry_space_group_name_H-M 'P -1'
_atom_sites_solution_hydrogens geom
_atom_sites_solution_primary direct
_atom_sites_solution_secondary difmap
_audit_creation_method SHELXL-97
_cell_angle_alpha 108.305(1)
_cell_angle_beta 106.230(1)
_cell_angle_gamma 109.092(1)
_cell_formula_units_Z 1
_cell_length_a 13.995(1)
_cell_length_b 14.050(1)
_cell_length_c 14.447(1)
_cell_measurement_reflns_used 7960
_cell_measurement_temperature 150.0(1)
_cell_measurement_theta_max 30.034
_cell_measurement_theta_min 0.998
_cell_volume 2305.8(3)
_computing_cell_refinement 'DENZO (Otwinowski & Minor, 1997) & COLLECT'
_computing_data_collection 'COLLECT (Hooft, R.W.W., 1998)'
_computing_data_reduction 'DENZO & COLLECT'
_computing_molecular_graphics 'PLATON (Spek, 2009)'
_computing_publication_material 'PLATON (Spek, 2009)'
_computing_structure_refinement 'SHELXL-97 (Sheldrick, 1997)'
_computing_structure_solution 'SIR97 (Altomare et al., 1999)'
_diffrn_ambient_temperature 150.0(1)
_diffrn_measured_fraction_theta_full 0.994
_diffrn_measured_fraction_theta_max 0.994
_diffrn_measurement_device_type KappaCCD
_diffrn_measurement_method 'phi and omega scans'
_diffrn_radiation_monochromator graphite
_diffrn_radiation_source 'fine-focus sealed tube'
_diffrn_radiation_type MoK\a
_diffrn_radiation_wavelength 0.71069
_diffrn_reflns_av_R_equivalents 0.0214
_diffrn_reflns_av_sigmaI/netI 0.0420
_diffrn_reflns_limit_h_max 17
_diffrn_reflns_limit_h_min -19
_diffrn_reflns_limit_k_max 19
_diffrn_reflns_limit_k_min -19
_diffrn_reflns_limit_l_max 20
_diffrn_reflns_limit_l_min -19
_diffrn_reflns_number 28523
_diffrn_reflns_theta_full 29.97
_diffrn_reflns_theta_max 29.97
_diffrn_reflns_theta_min 3.41
_exptl_absorpt_coefficient_mu 0.538
_exptl_absorpt_correction_T_max 0.8728
_exptl_absorpt_correction_T_min 0.8137
_exptl_absorpt_correction_type multi-scan
_exptl_absorpt_process_details 'DENZO/SCALEPACK (Otwinowski & Minor, 1996)'
_exptl_crystal_colour Red
_exptl_crystal_density_diffrn 1.285
_exptl_crystal_density_method 'not measured'
_exptl_crystal_description Block
_exptl_crystal_F_000 944
_exptl_crystal_size_max 0.40
_exptl_crystal_size_mid 0.30
_exptl_crystal_size_min 0.26
_refine_diff_density_max 0.580
_refine_diff_density_min -0.414
_refine_diff_density_rms 0.051
_refine_ls_extinction_method none
_refine_ls_goodness_of_fit_ref 1.059
_refine_ls_hydrogen_treatment constr
_refine_ls_matrix_type full
_refine_ls_number_parameters 526
_refine_ls_number_reflns 13331
_refine_ls_number_restraints 0
_refine_ls_restrained_S_all 1.059
_refine_ls_R_factor_all 0.0506
_refine_ls_R_factor_gt 0.0358
_refine_ls_shift/su_max 0.002
_refine_ls_shift/su_mean 0.000
_refine_ls_structure_factor_coef Fsqd
_refine_ls_weighting_details 'calc w=1/[\s^2^(Fo^2^)+(0.0498P)^2^+0.1565P] where P=(Fo^2^+2Fc^2^)/3'
_refine_ls_weighting_scheme calc
_refine_ls_wR_factor_gt 0.0938
_refine_ls_wR_factor_ref 0.0999
_reflns_number_gt 10339
_reflns_number_total 13331
_reflns_threshold_expression >2sigma(I)
_cod_data_source_file c1cc15421d.txt
_cod_data_source_block em485
_cod_original_sg_symbol_H-M P-1
_cod_database_code 7107151

loop_
_symmetry_equiv_pos_as_xyz
'x, y, z'
'-x, -y, -z'

loop_
_atom_site_label
_atom_site_type_symbol
_atom_site_fract_x
_atom_site_fract_y
_atom_site_fract_z
_atom_site_U_iso_or_equiv
_atom_site_adp_type
_atom_site_occupancy
_atom_site_symmetry_multiplicity
_atom_site_calc_flag
_atom_site_refinement_flags
Fe1 Fe 0.654892(14) 0.356004(15) 0.271820(13) 0.02202(6) Uani 1 1 d .
P1 P 0.53005(3) 0.18241(3) 0.13064(3) 0.02419(8) Uani 1 1 d .
P2 P 0.51548(3) 0.05990(3) -0.09513(3) 0.02353(8) Uani 1 1 d .
O1 O 0.61677(11) 0.16148(9) 0.40201(8) 0.0471(3) Uani 1 1 d .
O2 O 0.69390(10) 0.39102(9) 0.03719(8) 0.0430(3) Uani 1 1 d .
C1 C 0.58972(11) 0.11802(12) 0.30371(10) 0.0277(3) Uani 1 1 d .
C2 C 0.62224(11) 0.19023(11) 0.24879(10) 0.0246(3) Uani 1 1 d .
C3 C 0.73697(11) 0.25942(11) 0.27868(10) 0.0263(3) Uani 1 1 d .
C4 C 0.75145(11) 0.30458(11) 0.20460(11) 0.0267(3) Uani 1 1 d .
C5 C 0.64679(11) 0.26983(11) 0.11938(10) 0.0248(3) Uani 1 1 d .
C6 C 0.63910(11) 0.29440(11) 0.02354(11) 0.0278(3) Uani 1 1 d .
C7 C 0.57252(10) 0.19701(11) -0.08225(10) 0.0233(2) Uani 1 1 d .
C8 C 0.55319(11) 0.19740(11) -0.18503(10) 0.0247(3) Uani 1 1 d .
C9 C 0.49466(10) 0.08996(11) -0.27018(10) 0.0241(3) Uani 1 1 d .
C10 C 0.53220(10) -0.00315(11) 0.23542(10) 0.0227(2) Uani 1 1 d .
C11 C 0.83226(13) 0.27464(14) 0.37202(13) 0.0409(4) Uani 1 1 d .
H11A H 0.8085 0.2702 0.4289 0.061 Uiso 1 1 calc R
H11B H 0.8959 0.3484 0.4003 0.061 Uiso 1 1 calc R
H11C H 0.8544 0.2153 0.3476 0.061 Uiso 1 1 calc R
C12 C 0.86476(12) 0.37108(14) 0.21152(14) 0.0393(4) Uani 1 1 d .
H12A H 0.8953 0.3198 0.1859 0.059 Uiso 1 1 calc R
H12B H 0.9153 0.4263 0.2865 0.059 Uiso 1 1 calc R
H12C H 0.8573 0.4103 0.1666 0.059 Uiso 1 1 calc R
C13 C 0.58967(15) 0.30522(13) -0.19734(12) 0.0381(4) Uani 1 1 d .
H13A H 0.6707 0.3400 -0.1743 0.057 Uiso 1 1 calc R
H13B H 0.5701 0.3573 -0.1526 0.057 Uiso 1 1 calc R
H13C H 0.5517 0.2880 -0.2730 0.057 Uiso 1 1 calc R
C14 C 0.45886(13) 0.06428(13) -0.38756(11) 0.0344(3) Uani 1 1 d .
H14A H 0.4830 0.1349 -0.3938 0.052 Uiso 1 1 calc R
H14B H 0.3773 0.0212 -0.4260 0.052 Uiso 1 1 calc R
H14C H 0.4930 0.0201 -0.4191 0.052 Uiso 1 1 calc R
C15 C 0.63159(12) 0.43498(12) 0.40617(11) 0.0305(3) Uani 1 1 d .
C16 C 0.74062(12) 0.49944(12) 0.41742(10) 0.0290(3) Uani 1 1 d .
C17 C 0.72881(12) 0.52782(12) 0.32929(11) 0.0302(3) Uani 1 1 d .
C18 C 0.61215(13) 0.48026(13) 0.26320(11) 0.0333(3) Uani 1 1 d .
C19 C 0.55239(12) 0.42307(13) 0.31040(12) 0.0349(3) Uani 1 1 d .
C20 C 0.60437(15) 0.39457(15) 0.48449(13) 0.0430(4) Uani 1 1 d .
H20A H 0.6717 0.4000 0.5350 0.064 Uiso 1 1 calc R
H20B H 0.5466 0.3160 0.4451 0.064 Uiso 1 1 calc R
H20C H 0.5770 0.4412 0.5245 0.064 Uiso 1 1 calc R
C21 C 0.84886(13) 0.53589(13) 0.50918(12) 0.0393(4) Uani 1 1 d .
H21A H 0.9078 0.5438 0.4839 0.059 Uiso 1 1 calc R
H21B H 0.8402 0.4793 0.5364 0.059 Uiso 1 1 calc R
H21C H 0.8691 0.6083 0.5671 0.059 Uiso 1 1 calc R
C22 C 0.82074(14) 0.59784(13) 0.30989(13) 0.0416(4) Uani 1 1 d .
H22A H 0.8288 0.6746 0.3340 0.062 Uiso 1 1 calc R
H22B H 0.8025 0.5650 0.2328 0.062 Uiso 1 1 calc R
H22C H 0.8910 0.5997 0.3502 0.062 Uiso 1 1 calc R
C23 C 0.56147(17) 0.49326(17) 0.16451(14) 0.0521(5) Uani 1 1 d .
H23A H 0.4910 0.4255 0.1135 0.078 Uiso 1 1 calc R
H23B H 0.6132 0.5040 0.1306 0.078 Uiso 1 1 calc R
H23C H 0.5470 0.5588 0.1849 0.078 Uiso 1 1 calc R
C24 C 0.42721(14) 0.36513(18) 0.27002(15) 0.0531(5) Uani 1 1 d .
H24A H 0.4013 0.4211 0.2948 0.080 Uiso 1 1 calc R
H24B H 0.4066 0.3100 0.2979 0.080 Uiso 1 1 calc R
H24C H 0.3923 0.3266 0.1911 0.080 Uiso 1 1 calc R
K1 K 0.00401(2) 0.89241(3) 0.22413(2) 0.03087(7) Uani 1 1 d .
O3 O 0.16776(8) 0.85459(9) 0.16713(8) 0.0336(2) Uani 1 1 d .
O4 O -0.05526(8) 0.69371(8) 0.04803(8) 0.0311(2) Uani 1 1 d .
O5 O -0.21359(8) 0.72148(9) 0.12812(8) 0.0324(2) Uani 1 1 d .
O6 O -0.16073(8) 0.93620(9) 0.27436(8) 0.0317(2) Uani 1 1 d .
O7 O 0.07056(8) 1.08606(9) 0.41082(8) 0.0342(2) Uani 1 1 d .
O8 O 0.22353(8) 1.07233(9) 0.31982(8) 0.0363(2) Uani 1 1 d .
N1 N -0.09629(15) 0.96983(17) 0.07421(16) 0.0661(5) Uani 1 1 d .
N2 N 0.09204(15) 0.81001(17) 0.36970(14) 0.0596(4) Uani 1 1 d .
C25 C 0.12998(13) 0.76632(14) 0.06387(12) 0.0386(3) Uani 1 1 d .
H25A H 0.1912 0.7475 0.0589 0.046 Uiso 1 1 calc R
H25B H 0.1063 0.7902 0.0075 0.046 Uiso 1 1 calc R
C26 C 0.03370(13) 0.66567(14) 0.04736(13) 0.0380(3) Uani 1 1 d .
H26A H 0.0091 0.6014 -0.0223 0.046 Uiso 1 1 calc R
H26B H 0.0563 0.6439 0.1057 0.046 Uiso 1 1 calc R
C27 C -0.15044(12) 0.60159(13) 0.03326(13) 0.0360(3) Uani 1 1 d .
H27A H -0.1313 0.5829 0.0944 0.043 Uiso 1 1 calc R
H27B H -0.1741 0.5345 -0.0338 0.043 Uiso 1 1 calc R
C28 C -0.24363(12) 0.63348(13) 0.02659(12) 0.0359(3) Uani 1 1 d .
H28A H -0.2578 0.6591 -0.0301 0.043 Uiso 1 1 calc R
H28B H -0.3129 0.5673 0.0074 0.043 Uiso 1 1 calc R
C29 C -0.29691(12) 0.75894(13) 0.12701(13) 0.0360(3) Uani 1 1 d .
H29A H -0.3702 0.6940 0.1005 0.043 Uiso 1 1 calc R
H29B H -0.3034 0.7950 0.0782 0.043 Uiso 1 1 calc R
C30 C -0.26450(12) 0.84137(14) 0.23872(13) 0.0377(3) Uani 1 1 d .
H30A H -0.3230 0.8660 0.2399 0.045 Uiso 1 1 calc R
H30B H -0.2571 0.8055 0.2876 0.045 Uiso 1 1 calc R
C31 C -0.12142(13) 1.01544(14) 0.38263(12) 0.0384(3) Uani 1 1 d .
H31A H -0.1049 0.9811 0.4315 0.046 Uiso 1 1 calc R
H31B H -0.1794 1.0384 0.3912 0.046 Uiso 1 1 calc R
C32 C -0.01767(13) 1.11617(14) 0.41069(13) 0.0395(4) Uani 1 1 d .
H32A H -0.0328 1.1461 0.3576 0.047 Uiso 1 1 calc R
H32B H 0.0051 1.1759 0.4828 0.047 Uiso 1 1 calc R
C33 C 0.17131(13) 1.18020(14) 0.43910(13) 0.0415(4) Uani 1 1 d .
H33A H 0.1981 1.2370 0.5138 0.050 Uiso 1 1 calc R
H33B H 0.1575 1.2153 0.3904 0.050 Uiso 1 1 calc R
C34 C 0.25770(13) 1.14237(15) 0.43012(13) 0.0419(4) Uani 1 1 d .
H34A H 0.3307 1.2084 0.4585 0.050 Uiso 1 1 calc R
H34B H 0.2659 1.1001 0.4727 0.050 Uiso 1 1 calc R
C35 C 0.30483(12) 1.03691(15) 0.30374(14) 0.0441(4) Uani 1 1 d .
H35A H 0.3230 1.0010 0.3506 0.053 Uiso 1 1 calc R
H35B H 0.3743 1.1027 0.3226 0.053 Uiso 1 1 calc R
C36 C 0.25799(13) 0.95485(15) 0.18804(14) 0.0417(4) Uani 1 1 d .
H36A H 0.2312 0.9876 0.1410 0.050 Uiso 1 1 calc R
H36B H 0.3167 0.9376 0.1727 0.050 Uiso 1 1 calc R
C37 C -0.15965(13) 1.00179(15) 0.08233(13) 0.0390(4) Uani 1 1 d .
C38 C -0.23993(13) 1.04294(15) 0.09367(14) 0.0418(4) Uani 1 1 d .
H38A H -0.3070 1.0024 0.0252 0.063 Uiso 1 1 calc R
H38B H -0.2070 1.1236 0.1134 0.063 Uiso 1 1 calc R
H38C H -0.2602 1.0307 0.1501 0.063 Uiso 1 1 calc R
C39 C 0.15570(16) 0.77904(16) 0.36053(13) 0.0457(4) Uani 1 1 d .
C40 C 0.23954(18) 0.7417(2) 0.34755(14) 0.0615(6) Uani 1 1 d .
H40A H 0.2064 0.6596 0.3187 0.092 Uiso 1 1 calc R
H40B H 0.3033 0.7763 0.4177 0.092 Uiso 1 1 calc R
H40C H 0.2649 0.7643 0.2976 0.092 Uiso 1 1 calc R
N3 N 0.1585(2) 0.4423(2) 0.22787(16) 0.0927(7) Uani 1 1 d .
C41 C 0.14392(17) 0.3528(3) 0.20009(17) 0.0631(6) Uani 1 1 d .
C42 C 0.12574(19) 0.2383(2) 0.1633(2) 0.0821(8) Uani 1 1 d .
H42A H 0.1166 0.2084 0.0886 0.123 Uiso 1 1 calc R
H42B H 0.0582 0.1931 0.1672 0.123 Uiso 1 1 calc R
H42C H 0.1901 0.2352 0.2089 0.123 Uiso 1 1 calc R

loop_
_atom_site_aniso_label
_atom_site_aniso_U_11
_atom_site_aniso_U_22
_atom_site_aniso_U_33
_atom_site_aniso_U_23
_atom_site_aniso_U_13
_atom_site_aniso_U_12
Fe1 0.02097(9) 0.01973(10) 0.01805(9) 0.00310(7) 0.00537(7) 0.00877(7)
P1 0.02200(16) 0.02239(17) 0.01777(15) 0.00437(13) 0.00545(12) 0.00555(13)
P2 0.02671(16) 0.01975(17) 0.01802(15) 0.00520(13) 0.00934(13) 0.00709(13)
O1 0.0740(8) 0.0302(6) 0.0186(5) 0.0056(4) 0.0127(5) 0.0144(6)
O2 0.0584(7) 0.0221(5) 0.0319(5) 0.0084(5) 0.0190(5) 0.0039(5)
C1 0.0296(7) 0.0252(7) 0.0204(6) 0.0062(5) 0.0068(5) 0.0106(6)
C2 0.0264(6) 0.0201(6) 0.0189(6) 0.0033(5) 0.0069(5) 0.0086(5)
C3 0.0240(6) 0.0210(6) 0.0254(6) 0.0034(5) 0.0063(5) 0.0111(5)
C4 0.0240(6) 0.0199(6) 0.0289(6) 0.0036(5) 0.0116(5) 0.0086(5)
C5 0.0279(6) 0.0190(6) 0.0208(6) 0.0035(5) 0.0109(5) 0.0081(5)
C6 0.0311(7) 0.0209(7) 0.0262(6) 0.0060(5) 0.0142(6) 0.0090(6)
C7 0.0226(6) 0.0211(6) 0.0226(6) 0.0066(5) 0.0100(5) 0.0085(5)
C8 0.0254(6) 0.0249(7) 0.0257(6) 0.0105(5) 0.0126(5) 0.0129(5)
C9 0.0235(6) 0.0276(7) 0.0221(6) 0.0103(5) 0.0099(5) 0.0131(5)
C10 0.0207(6) 0.0233(6) 0.0201(6) 0.0068(5) 0.0079(5) 0.0092(5)
C11 0.0321(7) 0.0367(9) 0.0419(9) 0.0111(7) 0.0030(7) 0.0193(7)
C12 0.0282(7) 0.0328(9) 0.0462(9) 0.0088(7) 0.0181(7) 0.0085(6)
C13 0.0566(10) 0.0282(8) 0.0320(7) 0.0157(6) 0.0205(7) 0.0188(7)
C14 0.0426(8) 0.0364(8) 0.0243(7) 0.0144(6) 0.0133(6) 0.0181(7)
C15 0.0351(7) 0.0293(8) 0.0261(6) 0.0062(6) 0.0151(6) 0.0178(6)
C16 0.0343(7) 0.0220(7) 0.0189(6) 0.0007(5) 0.0063(5) 0.0123(6)
C17 0.0373(7) 0.0203(7) 0.0261(6) 0.0042(5) 0.0114(6) 0.0133(6)
C18 0.0423(8) 0.0312(8) 0.0270(7) 0.0079(6) 0.0111(6) 0.0252(7)
C19 0.0342(7) 0.0360(8) 0.0317(7) 0.0066(6) 0.0129(6) 0.0220(7)
C20 0.0533(10) 0.0439(10) 0.0346(8) 0.0137(7) 0.0263(8) 0.0226(8)
C21 0.0364(8) 0.0320(8) 0.0257(7) 0.0023(6) 0.0012(6) 0.0096(7)
C22 0.0538(10) 0.0234(8) 0.0382(8) 0.0094(7) 0.0204(7) 0.0107(7)
C23 0.0660(12) 0.0605(12) 0.0400(9) 0.0243(9) 0.0151(8) 0.0446(10)
C24 0.0356(9) 0.0675(13) 0.0498(10) 0.0123(9) 0.0171(8) 0.0303(9)
K1 0.02402(14) 0.03039(17) 0.03275(16) 0.00772(13) 0.01117(12) 0.01324(13)
O3 0.0272(5) 0.0373(6) 0.0308(5) 0.0090(5) 0.0149(4) 0.0123(5)
O4 0.0292(5) 0.0271(5) 0.0337(5) 0.0105(4) 0.0140(4) 0.0116(4)
O5 0.0273(5) 0.0323(6) 0.0334(5) 0.0123(4) 0.0105(4) 0.0131(4)
O6 0.0282(5) 0.0360(6) 0.0323(5) 0.0134(5) 0.0155(4) 0.0157(4)
O7 0.0326(5) 0.0343(6) 0.0356(5) 0.0119(5) 0.0138(4) 0.0194(5)
O8 0.0276(5) 0.0387(6) 0.0354(5) 0.0089(5) 0.0119(4) 0.0158(5)
N1 0.0741(11) 0.0952(15) 0.0889(13) 0.0686(12) 0.0564(11) 0.0602(12)
N2 0.0718(11) 0.0789(13) 0.0570(10) 0.0407(10) 0.0381(9) 0.0475(11)
C25 0.0349(8) 0.0454(10) 0.0324(7) 0.0089(7) 0.0186(6) 0.0194(7)
C26 0.0394(8) 0.0352(9) 0.0356(8) 0.0077(7) 0.0158(7) 0.0208(7)
C27 0.0367(8) 0.0249(7) 0.0374(8) 0.0099(6) 0.0151(6) 0.0084(6)
C28 0.0315(7) 0.0296(8) 0.0342(7) 0.0110(6) 0.0099(6) 0.0069(6)
C29 0.0237(7) 0.0352(9) 0.0469(9) 0.0195(7) 0.0130(6) 0.0118(6)
C30 0.0297(7) 0.0427(9) 0.0486(9) 0.0227(8) 0.0225(7) 0.0181(7)
C31 0.0407(8) 0.0458(10) 0.0345(8) 0.0139(7) 0.0209(7) 0.0258(8)
C32 0.0414(8) 0.0400(9) 0.0390(8) 0.0099(7) 0.0184(7) 0.0269(8)
C33 0.0381(8) 0.0322(9) 0.0402(8) 0.0045(7) 0.0144(7) 0.0136(7)
C34 0.0316(8) 0.0407(9) 0.0353(8) 0.0044(7) 0.0084(6) 0.0134(7)
C35 0.0232(7) 0.0424(10) 0.0523(10) 0.0080(8) 0.0149(7) 0.0124(7)
C36 0.0292(7) 0.0439(10) 0.0481(9) 0.0134(8) 0.0231(7) 0.0135(7)
C37 0.0396(8) 0.0425(9) 0.0435(9) 0.0256(8) 0.0210(7) 0.0193(7)
C38 0.0362(8) 0.0413(10) 0.0443(9) 0.0160(8) 0.0143(7) 0.0189(7)
C39 0.0594(11) 0.0523(11) 0.0308(8) 0.0202(8) 0.0179(8) 0.0310(9)
C40 0.0720(13) 0.0803(15) 0.0329(9) 0.0167(9) 0.0123(9) 0.0522(12)
N3 0.0918(16) 0.103(2) 0.0488(11) 0.0077(12) 0.0202(11) 0.0394(16)
C41 0.0449(11) 0.0876(19) 0.0387(10) 0.0236(12) 0.0137(9) 0.0181(12)
C42 0.0555(13) 0.097(2) 0.0697(15) 0.0484(16) 0.0125(11) 0.0097(13)

loop_
_atom_type_symbol
_atom_type_description
_atom_type_scat_dispersion_real
_atom_type_scat_dispersion_imag
_atom_type_scat_source
C C 0.0033 0.0016 'International Tables Vol C Tables 4.2.6.8 and 6.1.1.4'
H H 0.0000 0.0000 'International Tables Vol C Tables 4.2.6.8 and 6.1.1.4'
Fe Fe 0.3463 0.8444 'International Tables Vol C Tables 4.2.6.8 and 6.1.1.4'
K K 0.2009 0.2494 'International Tables Vol C Tables 4.2.6.8 and 6.1.1.4'
N N 0.0061 0.0033 'International Tables Vol C Tables 4.2.6.8 and 6.1.1.4'
O O 0.0106 0.0060 'International Tables Vol C Tables 4.2.6.8 and 6.1.1.4'
P P 0.1023 0.0942 'International Tables Vol C Tables 4.2.6.8 and 6.1.1.4'

loop_
_geom_angle_atom_site_label_1
_geom_angle_atom_site_label_2
_geom_angle_atom_site_label_3
_geom_angle
_geom_angle_site_symmetry_1
_geom_angle_site_symmetry_3
C18 Fe1 C3 163.92(6) . .
C18 Fe1 C17 40.73(6) . .
C3 Fe1 C17 125.89(6) . .
C18 Fe1 C4 125.96(6) . .
C3 Fe1 C4 40.83(5) . .
C17 Fe1 C4 104.88(6) . .
C18 Fe1 C19 40.58(6) . .
C3 Fe1 C19 153.61(6) . .
C17 Fe1 C19 68.24(6) . .
C4 Fe1 C19 165.34(6) . .
C18 Fe1 C16 68.29(6) . .
C3 Fe1 C16 107.11(5) . .
C17 Fe1 C16 40.69(5) . .
C4 Fe1 C16 116.00(6) . .
C19 Fe1 C16 67.86(6) . .
C18 Fe1 C15 68.20(6) . .
C3 Fe1 C15 118.97(5) . .
C17 Fe1 C15 68.20(6) . .
C4 Fe1 C15 150.79(5) . .
C19 Fe1 C15 40.36(5) . .
C16 Fe1 C15 40.25(6) . .
C18 Fe1 C5 105.55(5) . .
C3 Fe1 C5 69.55(5) . .
C17 Fe1 C5 113.49(5) . .
C4 Fe1 C5 40.22(5) . .
C19 Fe1 C5 129.16(5) . .
C16 Fe1 C5 147.35(6) . .
C15 Fe1 C5 168.99(5) . .
C18 Fe1 C2 154.91(6) . .
C3 Fe1 C2 40.02(5) . .
C17 Fe1 C2 163.33(5) . .
C4 Fe1 C2 69.46(5) . .
C19 Fe1 C2 120.76(6) . .
C16 Fe1 C2 126.44(5) . .
C15 Fe1 C2 108.66(5) . .
C5 Fe1 C2 72.91(5) . .
C18 Fe1 P1 112.75(4) . .
C3 Fe1 P1 75.84(4) . .
C17 Fe1 P1 148.34(4) . .
C4 Fe1 P1 76.04(4) . .
C19 Fe1 P1 102.82(4) . .
C16 Fe1 P1 165.14(4) . .
C15 Fe1 P1 125.31(4) . .
C5 Fe1 P1 47.51(4) . .
C2 Fe1 P1 47.26(3) . .
C2 P1 C5 89.73(6) . .
C2 P1 Fe1 61.13(4) . .
C5 P1 Fe1 60.66(4) . .
C7 P2 C10 91.07(6) . 2_655
O1 C1 C10 123.66(12) . .
O1 C1 C2 120.52(13) . .
C10 C1 C2 115.71(11) . .
C3 C2 C1 120.84(11) . .
C3 C2 P1 113.00(9) . .
C1 C2 P1 125.36(10) . .
C3 C2 Fe1 67.59(7) . .
C1 C2 Fe1 137.26(10) . .
P1 C2 Fe1 71.61(5) . .
C2 C3 C4 112.39(11) . .
C2 C3 C11 123.54(13) . .
C4 C3 C11 123.86(13) . .
C2 C3 Fe1 72.39(8) . .
C4 C3 Fe1 69.69(7) . .
C11 C3 Fe1 129.95(10) . .
C5 C4 C3 111.77(11) . .
C5 C4 C12 124.96(12) . .
C3 C4 C12 123.01(12) . .
C5 C4 Fe1 71.72(8) . .
C3 C4 Fe1 69.48(8) . .
C12 C4 Fe1 130.92(11) . .
C4 C5 C6 122.39(12) . .
C4 C5 P1 113.08(9) . .
C6 C5 P1 124.15(9) . .
C4 C5 Fe1 68.07(7) . .
C6 C5 Fe1 134.13(10) . .
P1 C5 Fe1 71.84(5) . .
O2 C6 C7 123.58(12) . .
O2 C6 C5 120.30(12) . .
C7 C6 C5 115.90(11) . .
C8 C7 C6 126.85(12) . .
C8 C7 P2 111.73(10) . .
C6 C7 P2 121.21(9) . .
C9 C8 C7 112.84(11) . .
C9 C8 C13 124.53(12) . .
C7 C8 C13 122.59(12) . .
C8 C9 C10 112.74(11) . 2_655
C8 C9 C14 124.72(12) . .
C10 C9 C14 122.51(12) 2_655 .
C9 C10 C1 126.69(11) 2_655 .
C9 C10 P2 111.61(9) 2_655 2_655
C1 C10 P2 121.70(9) . 2_655
C3 C11 H11A 109.5 . .
C3 C11 H11B 109.5 . .
H11A C11 H11B 109.5 . .
C3 C11 H11C 109.5 . .
H11A C11 H11C 109.5 . .
H11B C11 H11C 109.5 . .
C4 C12 H12A 109.5 . .
C4 C12 H12B 109.5 . .
H12A C12 H12B 109.5 . .
C4 C12 H12C 109.5 . .
H12A C12 H12C 109.5 . .
H12B C12 H12C 109.5 . .
C8 C13 H13A 109.5 . .
C8 C13 H13B 109.5 . .
H13A C13 H13B 109.5 . .
C8 C13 H13C 109.5 . .
H13A C13 H13C 109.5 . .
H13B C13 H13C 109.5 . .
C9 C14 H14A 109.5 . .
C9 C14 H14B 109.5 . .
H14A C14 H14B 109.5 . .
C9 C14 H14C 109.5 . .
H14A C14 H14C 109.5 . .
H14B C14 H14C 109.5 . .
C16 C15 C19 107.47(12) . .
C16 C15 C20 126.47(13) . .
C19 C15 C20 125.91(14) . .
C16 C15 Fe1 69.22(8) . .
C19 C15 Fe1 69.05(8) . .
C20 C15 Fe1 130.48(11) . .
C15 C16 C17 108.35(12) . .
C15 C16 C21 125.59(12) . .
C17 C16 C21 125.99(13) . .
C15 C16 Fe1 70.53(8) . .
C17 C16 Fe1 69.14(8) . .
C21 C16 Fe1 128.34(11) . .
C18 C17 C16 107.75(13) . .
C18 C17 C22 125.14(13) . .
C16 C17 C22 127.09(13) . .
C18 C17 Fe1 69.50(8) . .
C16 C17 Fe1 70.16(8) . .
C22 C17 Fe1 127.24(11) . .
C19 C18 C17 108.01(12) . .
C19 C18 C23 126.05(14) . .
C17 C18 C23 125.88(15) . .
C19 C18 Fe1 70.24(8) . .
C17 C18 Fe1 69.77(8) . .
C23 C18 Fe1 127.86(11) . .
C18 C19 C15 108.42(13) . .
C18 C19 C24 126.00(14) . .
C15 C19 C24 125.50(15) . .
C18 C19 Fe1 69.18(8) . .
C15 C19 Fe1 70.59(8) . .
C24 C19 Fe1 128.45(12) . .
C15 C20 H20A 109.5 . .
C15 C20 H20B 109.5 . .
H20A C20 H20B 109.5 . .
C15 C20 H20C 109.5 . .
H20A C20 H20C 109.5 . .
H20B C20 H20C 109.5 . .
C16 C21 H21A 109.5 . .
C16 C21 H21B 109.5 . .
H21A C21 H21B 109.5 . .
C16 C21 H21C 109.5 . .
H21A C21 H21C 109.5 . .
H21B C21 H21C 109.5 . .
C17 C22 H22A 109.5 . .
C17 C22 H22B 109.5 . .
H22A C22 H22B 109.5 . .
C17 C22 H22C 109.5 . .
H22A C22 H22C 109.5 . .
H22B C22 H22C 109.5 . .
C18 C23 H23A 109.5 . .
C18 C23 H23B 109.5 . .
H23A C23 H23B 109.5 . .
C18 C23 H23C 109.5 . .
H23A C23 H23C 109.5 . .
H23B C23 H23C 109.5 . .
C19 C24 H24A 109.5 . .
C19 C24 H24B 109.5 . .
H24A C24 H24B 109.5 . .
C19 C24 H24C 109.5 . .
H24A C24 H24C 109.5 . .
H24B C24 H24C 109.5 . .
O5 K1 O3 120.65(3) . .
O5 K1 O4 61.49(3) . .
O3 K1 O4 59.82(3) . .
O5 K1 O6 60.04(3) . .
O3 K1 O6 176.96(3) . .
O4 K1 O6 120.28(3) . .
O5 K1 O7 119.10(3) . .
O3 K1 O7 118.77(3) . .
O4 K1 O7 175.82(3) . .
O6 K1 O7 61.37(3) . .
O5 K1 O8 177.89(3) . .
O3 K1 O8 60.54(3) . .
O4 K1 O8 119.36(3) . .
O6 K1 O8 118.67(3) . .
O7 K1 O8 60.21(3) . .
O5 K1 N2 95.19(4) . .
O3 K1 N2 77.23(4) . .
O4 K1 N2 90.33(4) . .
O6 K1 N2 105.75(4) . .
O7 K1 N2 85.50(4) . .
O8 K1 N2 86.77(4) . .
O5 K1 N1 82.26(4) . .
O3 K1 N1 104.75(4) . .
O4 K1 N1 89.16(5) . .
O6 K1 N1 72.29(4) . .
O7 K1 N1 95.02(5) . .
O8 K1 N1 95.77(4) . .
N2 K1 N1 177.32(5) . .
C25 O3 C36 112.14(12) . .
C25 O3 K1 116.69(8) . .
C36 O3 K1 113.31(9) . .
C26 O4 C27 111.68(11) . .
C26 O4 K1 115.00(8) . .
C27 O4 K1 111.74(8) . .
C28 O5 C29 112.55(11) . .
C28 O5 K1 114.85(8) . .
C29 O5 K1 114.90(8) . .
C31 O6 C30 112.38(11) . .
C31 O6 K1 114.14(8) . .
C30 O6 K1 116.99(9) . .
C33 O7 C32 111.79(12) . .
C33 O7 K1 115.49(9) . .
C32 O7 K1 112.58(8) . .
C34 O8 C35 111.96(11) . .
C34 O8 K1 112.26(9) . .
C35 O8 K1 113.73(9) . .
C37 N1 K1 122.20(13) . .
C39 N2 K1 119.29(13) . .
O3 C25 C26 108.67(12) . .
O3 C25 H25A 110.0 . .
C26 C25 H25A 110.0 . .
O3 C25 H25B 110.0 . .
C26 C25 H25B 110.0 . .
H25A C25 H25B 108.3 . .
O4 C26 C25 108.35(13) . .
O4 C26 H26A 110.0 . .
C25 C26 H26A 110.0 . .
O4 C26 H26B 110.0 . .
C25 C26 H26B 110.0 . .
H26A C26 H26B 108.4 . .
O4 C27 C28 109.05(12) . .
O4 C27 H27A 109.9 . .
C28 C27 H27A 109.9 . .
O4 C27 H27B 109.9 . .
C28 C27 H27B 109.9 . .
H27A C27 H27B 108.3 . .
O5 C28 C27 109.31(12) . .
O5 C28 H28A 109.8 . .
C27 C28 H28A 109.8 . .
O5 C28 H28B 109.8 . .
C27 C28 H28B 109.8 . .
H28A C28 H28B 108.3 . .
O5 C29 C30 108.80(12) . .
O5 C29 H29A 109.9 . .
C30 C29 H29A 109.9 . .
O5 C29 H29B 109.9 . .
C30 C29 H29B 109.9 . .
H29A C29 H29B 108.3 . .
O6 C30 C29 109.27(12) . .
O6 C30 H30A 109.8 . .
C29 C30 H30A 109.8 . .
O6 C30 H30B 109.8 . .
C29 C30 H30B 109.8 . .
H30A C30 H30B 108.3 . .
O6 C31 C32 108.99(12) . .
O6 C31 H31A 109.9 . .
C32 C31 H31A 109.9 . .
O6 C31 H31B 109.9 . .
C32 C31 H31B 109.9 . .
H31A C31 H31B 108.3 . .
O7 C32 C31 110.12(13) . .
O7 C32 H32A 109.6 . .
C31 C32 H32A 109.6 . .
O7 C32 H32B 109.6 . .
C31 C32 H32B 109.6 . .
H32A C32 H32B 108.2 . .
O7 C33 C34 109.43(13) . .
O7 C33 H33A 109.8 . .
C34 C33 H33A 109.8 . .
O7 C33 H33B 109.8 . .
C34 C33 H33B 109.8 . .
H33A C33 H33B 108.2 . .
O8 C34 C33 108.51(12) . .
O8 C34 H34A 110.0 . .
C33 C34 H34A 110.0 . .
O8 C34 H34B 110.0 . .
C33 C34 H34B 110.0 . .
H34A C34 H34B 108.4 . .
O8 C35 C36 108.62(12) . .
O8 C35 H35A 110.0 . .
C36 C35 H35A 110.0 . .
O8 C35 H35B 110.0 . .
C36 C35 H35B 110.0 . .
H35A C35 H35B 108.3 . .
O3 C36 C35 108.76(13) . .
O3 C36 H36A 109.9 . .
C35 C36 H36A 109.9 . .
O3 C36 H36B 109.9 . .
C35 C36 H36B 109.9 . .
H36A C36 H36B 108.3 . .
N1 C37 C38 179.51(18) . .
C37 C38 H38A 109.5 . .
C37 C38 H38B 109.5 . .
H38A C38 H38B 109.5 . .
C37 C38 H38C 109.5 . .
H38A C38 H38C 109.5 . .
H38B C38 H38C 109.5 . .
N2 C39 C40 178.2(2) . .
C39 C40 H40A 109.5 . .
C39 C40 H40B 109.5 . .
H40A C40 H40B 109.5 . .
C39 C40 H40C 109.5 . .
H40A C40 H40C 109.5 . .
H40B C40 H40C 109.5 . .
N3 C41 C42 179.2(3) . .
C41 C42 H42A 109.5 . .
C41 C42 H42B 109.5 . .
H42A C42 H42B 109.5 . .
C41 C42 H42C 109.5 . .
H42A C42 H42C 109.5 . .
H42B C42 H42C 109.5 . .

loop_
_geom_bond_atom_site_label_1
_geom_bond_atom_site_label_2
_geom_bond_distance
_geom_bond_site_symmetry_2
Fe1 C18 2.0493(14) .
Fe1 C3 2.0522(13) .
Fe1 C17 2.0528(14) .
Fe1 C4 2.0549(14) .
Fe1 C19 2.0634(15) .
Fe1 C16 2.0664(13) .
Fe1 C15 2.0838(14) .
Fe1 C5 2.1034(13) .
Fe1 C2 2.1158(13) .
Fe1 P1 2.2928(4) .
P1 C2 1.7745(13) .
P1 C5 1.7793(13) .
P2 C7 1.7518(13) .
P2 C10 1.7521(13) 2_655
O1 C1 1.2396(16) .
O2 C6 1.2395(16) .
C1 C10 1.4575(19) .
C1 C2 1.5071(18) .
C2 C3 1.4274(18) .
C3 C4 1.4327(19) .
C3 C11 1.5066(18) .
C4 C5 1.4304(18) .
C4 C12 1.5104(19) .
C5 C6 1.5130(18) .
C6 C7 1.4604(18) .
C7 C8 1.4352(17) .
C8 C9 1.3872(19) .
C8 C13 1.5170(19) .
C9 C10 1.4391(17) 2_655
C9 C14 1.5098(18) .
C10 C9 1.4391(17) 2_655
C10 P2 1.7521(13) 2_655
C11 H11A 0.9800 .
C11 H11B 0.9800 .
C11 H11C 0.9800 .
C12 H12A 0.9800 .
C12 H12B 0.9800 .
C12 H12C 0.9800 .
C13 H13A 0.9800 .
C13 H13B 0.9800 .
C13 H13C 0.9800 .
C14 H14A 0.9800 .
C14 H14B 0.9800 .
C14 H14C 0.9800 .
C15 C16 1.428(2) .
C15 C19 1.4306(19) .
C15 C20 1.500(2) .
C16 C17 1.4324(19) .
C16 C21 1.5026(18) .
C17 C18 1.428(2) .
C17 C22 1.500(2) .
C18 C19 1.426(2) .
C18 C23 1.501(2) .
C19 C24 1.507(2) .
C20 H20A 0.9800 .
C20 H20B 0.9800 .
C20 H20C 0.9800 .
C21 H21A 0.9800 .
C21 H21B 0.9800 .
C21 H21C 0.9800 .
C22 H22A 0.9800 .
C22 H22B 0.9800 .
C22 H22C 0.9800 .
C23 H23A 0.9800 .
C23 H23B 0.9800 .
C23 H23C 0.9800 .
C24 H24A 0.9800 .
C24 H24B 0.9800 .
C24 H24C 0.9800 .
K1 O5 2.7798(10) .
K1 O3 2.7909(11) .
K1 O4 2.7926(11) .
K1 O6 2.7934(10) .
K1 O7 2.8058(11) .
K1 O8 2.8443(11) .
K1 N2 2.8803(16) .
K1 N1 2.9366(15) .
O3 C25 1.4181(18) .
O3 C36 1.4233(19) .
O4 C26 1.4249(18) .
O4 C27 1.4265(17) .
O5 C28 1.4258(18) .
O5 C29 1.4259(17) .
O6 C31 1.4188(18) .
O6 C30 1.4264(18) .
O7 C33 1.4223(19) .
O7 C32 1.4300(17) .
O8 C34 1.4203(19) .
O8 C35 1.4290(18) .
N1 C37 1.134(2) .
N2 C39 1.133(2) .
C25 C26 1.495(2) .
C25 H25A 0.9900 .
C25 H25B 0.9900 .
C26 H26A 0.9900 .
C26 H26B 0.9900 .
C27 C28 1.500(2) .
C27 H27A 0.9900 .
C27 H27B 0.9900 .
C28 H28A 0.9900 .
C28 H28B 0.9900 .
C29 C30 1.492(2) .
C29 H29A 0.9900 .
C29 H29B 0.9900 .
C30 H30A 0.9900 .
C30 H30B 0.9900 .
C31 C32 1.497(2) .
C31 H31A 0.9900 .
C31 H31B 0.9900 .
C32 H32A 0.9900 .
C32 H32B 0.9900 .
C33 C34 1.492(2) .
C33 H33A 0.9900 .
C33 H33B 0.9900 .
C34 H34A 0.9900 .
C34 H34B 0.9900 .
C35 C36 1.495(2) .
C35 H35A 0.9900 .
C35 H35B 0.9900 .
C36 H36A 0.9900 .
C36 H36B 0.9900 .
C37 C38 1.446(2) .
C38 H38A 0.9800 .
C38 H38B 0.9800 .
C38 H38C 0.9800 .
C39 C40 1.466(3) .
C40 H40A 0.9800 .
C40 H40B 0.9800 .
C40 H40C 0.9800 .
N3 C41 1.120(3) .
C41 C42 1.433(4) .
C42 H42A 0.9800 .
C42 H42B 0.9800 .
C42 H42C 0.9800 .
